data_2228467
loop_
_publ_author_name
'Wei, Bin'

_publ_section_title
;
 1-Cyanomethyl-1,4-diazoniabicyclo[2.2.2]octane
 tetrachloridocuprate(II)
;
_journal_coeditor_code NC2197
_journal_issue 12
_journal_name_full 'Acta Crystallographica Section E'
_journal_page_first m1625
_journal_paper_doi 10.1107/S1600536810047501
_journal_volume 66
_journal_year 2010
_chemical_formula_iupac '(C8 H15 N3) [Cu Cl4]'
_chemical_formula_moiety 'C8 H15 N3 2+, Cl4 Cu 2-'
_chemical_formula_sum 'C8 H15 Cl4 Cu N3'
_chemical_formula_weight 358.57
_chemical_name_systematic
;
1-Cyanomethyl-1,4-diazoniabicyclo[2.2.2]octane tetrachloridocuprate(II)
;
_space_group_IT_number 14
_symmetry_cell_setting monoclinic
_symmetry_space_group_name_Hall '-P 2ybc'
_symmetry_space_group_name_H-M 'P 1 21/c 1'
_atom_sites_solution_hydrogens geom
_atom_sites_solution_primary direct
_atom_sites_solution_secondary difmap
_audit_creation_method SHELXL-97
_cell_angle_alpha 90.00
_cell_angle_beta 96.501(5)
_cell_angle_gamma 90.00
_cell_formula_units_Z 4
_cell_length_a 8.2714(6)
_cell_length_b 13.6585(8)
_cell_length_c 12.1636(10)
_cell_measurement_reflns_used 3825
_cell_measurement_temperature 293(2)
_cell_measurement_theta_max 27.4894
_cell_measurement_theta_min 2.4784
_cell_volume 1365.35(17)
_computing_cell_refinement 'CrystalClear (Rigaku, 2005)'
_computing_data_collection 'CrystalClear (Rigaku, 2005)'
_computing_data_reduction 'CrystalClear (Rigaku, 2005)'
_computing_molecular_graphics 'DIAMOND (Brandenburg & Putz, 2005)'
_computing_publication_material 'SHELXL97 (Sheldrick, 2008)'
_computing_structure_refinement 'SHELXL97 (Sheldrick, 2008)'
_computing_structure_solution 'SHELXS97 (Sheldrick, 2008)'
_diffrn_ambient_temperature 293(2)
_diffrn_detector_area_resol_mean 28.5714
_diffrn_measured_fraction_theta_full 0.997
_diffrn_measured_fraction_theta_max 0.997
_diffrn_measurement_device_type 'Rigaku Mercury CCD'
_diffrn_measurement_method \w
_diffrn_radiation_monochromator graphite
_diffrn_radiation_source 'fine-focus sealed tube'
_diffrn_radiation_type MoK\a
_diffrn_radiation_wavelength 0.71073
_diffrn_reflns_av_R_equivalents 0.0551
_diffrn_reflns_av_sigmaI/netI 0.0542
_diffrn_reflns_limit_h_max 10
_diffrn_reflns_limit_h_min -10
_diffrn_reflns_limit_k_max 17
_diffrn_reflns_limit_k_min -17
_diffrn_reflns_limit_l_max 15
_diffrn_reflns_limit_l_min -15
_diffrn_reflns_number 14635
_diffrn_reflns_theta_full 27.48
_diffrn_reflns_theta_max 27.48
_diffrn_reflns_theta_min 2.48
_exptl_absorpt_coefficient_mu 2.359
_exptl_absorpt_correction_T_max 1.0000
_exptl_absorpt_correction_T_min 0.6408
_exptl_absorpt_correction_type multi-scan
_exptl_absorpt_process_details '(CrystalClear; Rigaku, 2005)'
_exptl_crystal_colour red-brown
_exptl_crystal_density_diffrn 1.744
_exptl_crystal_density_method 'not measured'
_exptl_crystal_description block
_exptl_crystal_F_000 724
_exptl_crystal_size_max 0.2
_exptl_crystal_size_mid 0.2
_exptl_crystal_size_min 0.2
_refine_diff_density_max 1.001
_refine_diff_density_min -0.998
_refine_ls_extinction_coef 0.0055(11)
_refine_ls_extinction_method 'SHELXL97 (Sheldrick, 2008)'
_refine_ls_goodness_of_fit_ref 1.087
_refine_ls_hydrogen_treatment constr
_refine_ls_matrix_type full
_refine_ls_number_parameters 145
_refine_ls_number_reflns 3123
_refine_ls_number_restraints 0
_refine_ls_restrained_S_all 1.087
_refine_ls_R_factor_all 0.0539
_refine_ls_R_factor_gt 0.0416
_refine_ls_shift/su_max 0.000
_refine_ls_shift/su_mean 0.000
_refine_ls_structure_factor_coef Fsqd
_refine_ls_weighting_details 'calc w=1/[\s^2^(Fo^2^)+(0.0585P)^2^+0.0000P] where P=(Fo^2^+2Fc^2^)/3'
_refine_ls_weighting_scheme calc
_refine_ls_wR_factor_gt 0.1125
_refine_ls_wR_factor_ref 0.1177
_reflns_number_gt 2307
_reflns_number_total 3123
_reflns_threshold_expression I>2sigma(I)
_cod_data_source_file nc2197.cif
_cod_data_source_block I
_cod_original_sg_symbol_H-M 'P 21/c'
_cod_database_code 2228467
_cod_database_fobs_code 2228467

loop_
_symmetry_equiv_pos_as_xyz
'x, y, z'
'-x, y+1/2, -z+1/2'
'-x, -y, -z'
'x, -y-1/2, z-1/2'

loop_
_atom_site_type_symbol
_atom_site_label
_atom_site_fract_x
_atom_site_fract_y
_atom_site_fract_z
_atom_site_U_iso_or_equiv
_atom_site_adp_type
_atom_site_calc_flag
_atom_site_refinement_flags
_atom_site_occupancy
_atom_site_disorder_assembly
_atom_site_disorder_group
Cu Cu1 0.72905(6) 0.23247(4) -0.01548(4) 0.02929(17) Uani d . 1 . .
Cl Cl2 0.51578(11) 0.14877(7) 0.04825(7) 0.0260(2) Uani d . 1 . .
Cl Cl3 0.74393(12) 0.25165(8) -0.19747(8) 0.0354(3) Uani d . 1 . .
Cl Cl4 0.95764(12) 0.14720(8) 0.03958(8) 0.0352(3) Uani d . 1 . .
Cl Cl1 0.67871(13) 0.38977(7) 0.02896(9) 0.0358(3) Uani d . 1 . .
N N1 0.3987(4) 0.3497(2) 0.1903(3) 0.0289(7) Uani d . 1 . .
H H1C 0.4947 0.3162 0.1788 0.035 Uiso d R 1 . .
C C8 -0.0796(5) 0.5439(3) 0.2033(3) 0.0309(9) Uani d . 1 . .
C C3 0.3247(5) 0.2807(3) 0.2658(3) 0.0314(9) Uani d . 1 . .
H H3A 0.3944 0.2750 0.3352 0.038 Uiso calc R 1 . .
H H3B 0.3131 0.2163 0.2322 0.038 Uiso calc R 1 . .
N N2 0.1337(3) 0.4183(2) 0.2368(2) 0.0230(7) Uani d . 1 . .
C C1 0.2879(5) 0.3613(3) 0.0877(3) 0.0338(9) Uani d . 1 . .
H H1A 0.2638 0.2978 0.0543 0.041 Uiso calc R 1 . .
H H1B 0.3394 0.4012 0.0356 0.041 Uiso calc R 1 . .
C C7 -0.0253(5) 0.4565(3) 0.2655(3) 0.0321(9) Uani d . 1 . .
H H7A -0.1071 0.4058 0.2514 0.039 Uiso calc R 1 . .
H H7B -0.0153 0.4715 0.3440 0.039 Uiso calc R 1 . .
C C5 0.4289(5) 0.4464(3) 0.2451(4) 0.0372(10) Uani d . 1 . .
H H5A 0.4701 0.4923 0.1940 0.045 Uiso calc R 1 . .
H H5B 0.5097 0.4397 0.3089 0.045 Uiso calc R 1 . .
N N3 -0.1269(5) 0.6094(3) 0.1516(3) 0.0440(10) Uani d . 1 . .
C C2 0.1332(5) 0.4093(4) 0.1134(3) 0.0405(11) Uani d . 1 . .
H H2A 0.0405 0.3705 0.0830 0.049 Uiso calc R 1 . .
H H2B 0.1237 0.4737 0.0798 0.049 Uiso calc R 1 . .
C C6 0.2706(5) 0.4844(3) 0.2810(4) 0.0479(12) Uani d . 1 . .
H H6A 0.2783 0.4865 0.3611 0.057 Uiso calc R 1 . .
H H6B 0.2501 0.5503 0.2531 0.057 Uiso calc R 1 . .
C C4 0.1615(5) 0.3192(3) 0.2863(4) 0.0451(12) Uani d . 1 . .
H H4A 0.0774 0.2749 0.2544 0.054 Uiso calc R 1 . .
H H4B 0.1552 0.3226 0.3654 0.054 Uiso calc R 1 . .

loop_
_atom_site_aniso_label
_atom_site_aniso_U_11
_atom_site_aniso_U_22
_atom_site_aniso_U_33
_atom_site_aniso_U_12
_atom_site_aniso_U_13
_atom_site_aniso_U_23
Cu1 0.0302(3) 0.0303(3) 0.0276(3) 0.0024(2) 0.0041(2) 0.0008(2)
Cl2 0.0255(4) 0.0261(4) 0.0266(5) 0.0000(4) 0.0044(4) 0.0034(4)
Cl3 0.0337(5) 0.0479(6) 0.0246(5) 0.0038(4) 0.0025(4) 0.0020(4)
Cl4 0.0341(5) 0.0433(6) 0.0286(5) 0.0146(4) 0.0050(4) 0.0086(4)
Cl1 0.0400(6) 0.0261(5) 0.0434(6) -0.0009(4) 0.0143(5) -0.0009(4)
N1 0.0214(16) 0.0337(18) 0.0318(18) 0.0053(14) 0.0048(14) 0.0047(15)
C8 0.029(2) 0.030(2) 0.033(2) 0.0022(17) 0.0030(17) -0.0057(18)
C3 0.027(2) 0.033(2) 0.035(2) 0.0029(17) 0.0051(17) 0.0107(18)
N2 0.0223(15) 0.0210(15) 0.0255(17) -0.0001(12) 0.0015(12) 0.0021(13)
C1 0.034(2) 0.044(3) 0.023(2) 0.0066(18) 0.0025(17) 0.0013(18)
C7 0.030(2) 0.032(2) 0.036(2) 0.0047(17) 0.0113(17) -0.0007(18)
C5 0.030(2) 0.038(2) 0.043(3) -0.0091(18) 0.0040(19) -0.002(2)
N3 0.052(2) 0.032(2) 0.045(2) 0.0094(17) -0.0071(19) -0.0073(18)
C2 0.037(2) 0.059(3) 0.025(2) 0.011(2) 0.0003(18) -0.004(2)
C6 0.034(2) 0.038(3) 0.068(3) -0.0033(19) -0.010(2) -0.017(2)
C4 0.046(3) 0.034(2) 0.059(3) 0.013(2) 0.024(2) 0.024(2)

loop_
_atom_type_symbol
_atom_type_description
_atom_type_scat_dispersion_real
_atom_type_scat_dispersion_imag
_atom_type_scat_source
C C 0.0033 0.0016 'International Tables Vol C Tables 4.2.6.8 and 6.1.1.4'
H H 0.0000 0.0000 'International Tables Vol C Tables 4.2.6.8 and 6.1.1.4'
N N 0.0061 0.0033 'International Tables Vol C Tables 4.2.6.8 and 6.1.1.4'
Cl Cl 0.1484 0.1585 'International Tables Vol C Tables 4.2.6.8 and 6.1.1.4'
Cu Cu 0.3201 1.2651 'International Tables Vol C Tables 4.2.6.8 and 6.1.1.4'

loop_
_geom_angle_atom_site_label_1
_geom_angle_atom_site_label_2
_geom_angle_atom_site_label_3
_geom_angle_site_symmetry_1
_geom_angle_site_symmetry_3
_geom_angle
_geom_angle_publ_flag
Cl3 Cu1 Cl4 . . 102.42(4) ?
Cl3 Cu1 Cl1 . . 99.01(4) ?
Cl4 Cu1 Cl1 . . 126.09(5) ?
Cl3 Cu1 Cl2 . . 121.19(4) ?
Cl4 Cu1 Cl2 . . 106.93(4) ?
Cl1 Cu1 Cl2 . . 102.79(4) ?
C1 N1 C5 . . 110.0(3) ?
C1 N1 C3 . . 109.3(3) ?
C5 N1 C3 . . 110.2(3) ?
C1 N1 H1C . . 112.4 ?
C5 N1 H1C . . 113.4 ?
C3 N1 H1C . . 101.2 ?
N3 C8 C7 . . 176.8(4) ?
N1 C3 C4 . . 108.7(3) ?
N1 C3 H3A . . 110.0 ?
C4 C3 H3A . . 110.0 ?
N1 C3 H3B . . 110.0 ?
C4 C3 H3B . . 110.0 ?
H3A C3 H3B . . 108.3 ?
C4 N2 C7 . . 108.9(3) ?
C4 N2 C6 . . 109.1(3) ?
C7 N2 C6 . . 110.8(3) ?
C4 N2 C2 . . 108.2(3) ?
C7 N2 C2 . . 111.0(3) ?
C6 N2 C2 . . 108.8(3) ?
N1 C1 C2 . . 109.5(3) ?
N1 C1 H1A . . 109.8 ?
C2 C1 H1A . . 109.8 ?
N1 C1 H1B . . 109.8 ?
C2 C1 H1B . . 109.8 ?
H1A C1 H1B . . 108.2 ?
C8 C7 N2 . . 113.1(3) ?
C8 C7 H7A . . 109.0 ?
N2 C7 H7A . . 109.0 ?
C8 C7 H7B . . 109.0 ?
N2 C7 H7B . . 109.0 ?
H7A C7 H7B . . 107.8 ?
N1 C5 C6 . . 109.0(3) ?
N1 C5 H5A . . 109.9 ?
C6 C5 H5A . . 109.9 ?
N1 C5 H5B . . 109.9 ?
C6 C5 H5B . . 109.9 ?
H5A C5 H5B . . 108.3 ?
C1 C2 N2 . . 109.7(3) ?
C1 C2 H2A . . 109.7 ?
N2 C2 H2A . . 109.7 ?
C1 C2 H2B . . 109.7 ?
N2 C2 H2B . . 109.7 ?
H2A C2 H2B . . 108.2 ?
N2 C6 C5 . . 109.4(3) ?
N2 C6 H6A . . 109.8 ?
C5 C6 H6A . . 109.8 ?
N2 C6 H6B . . 109.8 ?
C5 C6 H6B . . 109.8 ?
H6A C6 H6B . . 108.2 ?
N2 C4 C3 . . 110.7(3) ?
N2 C4 H4A . . 109.5 ?
C3 C4 H4A . . 109.5 ?
N2 C4 H4B . . 109.5 ?
C3 C4 H4B . . 109.5 ?
H4A C4 H4B . . 108.1 ?

loop_
_geom_bond_atom_site_label_1
_geom_bond_atom_site_label_2
_geom_bond_site_symmetry_2
_geom_bond_distance
_geom_bond_publ_flag
Cu1 Cl3 . 2.2463(11) ?
Cu1 Cl4 . 2.2568(10) ?
Cu1 Cl1 . 2.2655(11) ?
Cu1 Cl2 . 2.3085(10) ?
N1 C1 . 1.471(5) ?
N1 C5 . 1.488(5) ?
N1 C3 . 1.495(5) ?
N1 H1C . 0.9405 ?
C8 N3 . 1.137(5) ?
C8 C7 . 1.458(6) ?
C3 C4 . 1.496(5) ?
C3 H3A . 0.9700 ?
C3 H3B . 0.9700 ?
N2 C4 . 1.488(5) ?
N2 C7 . 1.492(4) ?
N2 C6 . 1.499(5) ?
N2 C2 . 1.506(5) ?
C1 C2 . 1.502(5) ?
C1 H1A . 0.9700 ?
C1 H1B . 0.9700 ?
C7 H7A . 0.9700 ?
C7 H7B . 0.9700 ?
C5 C6 . 1.518(6) ?
C5 H5A . 0.9700 ?
C5 H5B . 0.9700 ?
C2 H2A . 0.9700 ?
C2 H2B . 0.9700 ?
C6 H6A . 0.9700 ?
C6 H6B . 0.9700 ?
C4 H4A . 0.9700 ?
C4 H4B . 0.9700 ?

loop_
_geom_hbond_atom_site_label_D
_geom_hbond_atom_site_label_H
_geom_hbond_atom_site_label_A
_geom_hbond_site_symmetry_A
_geom_hbond_distance_DH
_geom_hbond_distance_HA
_geom_hbond_distance_DA
_geom_hbond_angle_DHA
N1 H1C Cl3 4_566 0.94 2.58 3.325(3) 136.0
N1 H1C Cl1 . 0.94 2.70 3.247(3) 118.0
N1 H1C Cl2 . 0.94 2.80 3.441(3) 126.1
